data_4500155
loop_
_publ_author_name
'Ma, Lu-Fang'
'Li, Xiu-Qin'
'Meng, Qing-Lei'
'Wang, Li-Ya'
'Du, Miao'
'Hou, Hong-Wei'

_publ_section_title
;
 Significant Positional Isomeric Effect on Structural Assemblies of Zn(II)
 and Cd(II) Coordination Polymers Based on Bromoisophthalic Acids and
 Various Dipyridyl-Type Coligands
;
_journal_issue 1
_journal_name_full 'Crystal Growth &amp; Design'
_journal_page_first 175
_journal_paper_doi 10.1021/cg101123y
_journal_volume 11
_journal_year 2011
_chemical_formula_sum 'C20 H17 Br N2 O5 Zn'
_chemical_formula_weight 510.64
_chemical_name_systematic
;

 ?

;
_space_group_IT_number 14
_symmetry_cell_setting monoclinic
_symmetry_space_group_name_Hall '-P 2yn'
_symmetry_space_group_name_H-M 'P 1 21/n 1'
_atom_sites_solution_hydrogens geom
_atom_sites_solution_primary direct
_atom_sites_solution_secondary difmap
_audit_creation_method SHELXL-97
_cell_angle_alpha 90.00
_cell_angle_beta 105.993(6)
_cell_angle_gamma 90.00
_cell_formula_units_Z 4
_cell_length_a 10.997(6)
_cell_length_b 14.578(8)
_cell_length_c 12.963(7)
_cell_measurement_reflns_used 3197
_cell_measurement_temperature 296(2)
_cell_measurement_theta_max 26.15
_cell_measurement_theta_min 2.38
_cell_volume 1997.7(19)
_computing_cell_refinement 'Bruker SMART'
_computing_data_collection 'Bruker SMART'
_computing_data_reduction 'Bruker SAINT'
_computing_molecular_graphics 'Bruker SHELXTL'
_computing_publication_material 'Bruker SHELXTL'
_computing_structure_refinement 'SHELXL-97 (Sheldrick, 1997)'
_computing_structure_solution 'SHELXS-97 (Sheldrick, 1990)'
_diffrn_ambient_temperature 296(2)
_diffrn_measured_fraction_theta_full 0.992
_diffrn_measured_fraction_theta_max 0.992
_diffrn_measurement_device_type 'CCD area detector'
_diffrn_measurement_method 'phi and omega scans'
_diffrn_radiation_monochromator graphite
_diffrn_radiation_source 'fine-focus sealed tube'
_diffrn_radiation_type MoK\a
_diffrn_radiation_wavelength 0.71073
_diffrn_reflns_av_R_equivalents 0.0329
_diffrn_reflns_av_sigmaI/netI 0.0370
_diffrn_reflns_limit_h_max 11
_diffrn_reflns_limit_h_min -13
_diffrn_reflns_limit_k_max 17
_diffrn_reflns_limit_k_min -17
_diffrn_reflns_limit_l_max 15
_diffrn_reflns_limit_l_min -15
_diffrn_reflns_number 11051
_diffrn_reflns_theta_full 25.50
_diffrn_reflns_theta_max 25.50
_diffrn_reflns_theta_min 2.38
_diffrn_standards_decay_% 0
_diffrn_standards_interval_count 0
_diffrn_standards_interval_time 0
_diffrn_standards_number 0
_exptl_absorpt_coefficient_mu 3.264
_exptl_absorpt_correction_T_max 0.7666
_exptl_absorpt_correction_T_min 0.5804
_exptl_absorpt_correction_type multi-scan
_exptl_absorpt_process_details sadabs
_exptl_crystal_colour colourless
_exptl_crystal_density_diffrn 1.698
_exptl_crystal_density_method 'not measured'
_exptl_crystal_description block
_exptl_crystal_F_000 1024
_exptl_crystal_size_max 0.19
_exptl_crystal_size_mid 0.11
_exptl_crystal_size_min 0.09
_refine_diff_density_max 0.778
_refine_diff_density_min -0.381
_refine_diff_density_rms 0.065
_refine_ls_extinction_method none
_refine_ls_goodness_of_fit_ref 1.045
_refine_ls_hydrogen_treatment constr
_refine_ls_matrix_type full
_refine_ls_number_parameters 262
_refine_ls_number_reflns 3691
_refine_ls_number_restraints 0
_refine_ls_restrained_S_all 1.045
_refine_ls_R_factor_all 0.0458
_refine_ls_R_factor_gt 0.0309
_refine_ls_shift/su_max 0.002
_refine_ls_shift/su_mean 0.000
_refine_ls_structure_factor_coef Fsqd
_refine_ls_weighting_details 'calc w=1/[\s^2^(Fo^2^)+(0.0355P)^2^+0.3366P] where P=(Fo^2^+2Fc^2^)/3'
_refine_ls_weighting_scheme calc
_refine_ls_wR_factor_gt 0.0698
_refine_ls_wR_factor_ref 0.0749
_reflns_number_gt 2873
_reflns_number_total 3691
_reflns_threshold_expression >2sigma(I)
_cod_data_source_file cg101123y_si_007.cif
_cod_data_source_block a
_cod_depositor_comments
;
The following automatic conversions were performed:

'_symmetry_cell_setting' value 'Monoclinic' changed to 'monoclinic'
according to /home/saulius/struct/CIF-dictionaries/cif_core.dic
dictionary named 'cif_core.dic' version 2.4.1 from 2010-06-29.

Automatic conversion script
Id: cif_fix_values 1715 2011-07-08 13:25:40Z adriana 
;
_cod_original_sg_symbol_H-M P2(1)/n
_cod_database_code 4500155

loop_
_symmetry_equiv_pos_as_xyz
'x, y, z'
'-x+1/2, y+1/2, -z+1/2'
'-x, -y, -z'
'x-1/2, -y-1/2, z-1/2'

loop_
_atom_site_label
_atom_site_type_symbol
_atom_site_fract_x
_atom_site_fract_y
_atom_site_fract_z
_atom_site_U_iso_or_equiv
_atom_site_adp_type
_atom_site_occupancy
_atom_site_symmetry_multiplicity
_atom_site_calc_flag
_atom_site_refinement_flags
Zn1 Zn 0.85140(3) 0.12501(2) 0.53287(2) 0.02708(11) Uani 1 1 d .
Br1 Br 1.28123(3) 0.17303(3) 0.64279(3) 0.04737(13) Uani 1 1 d .
O1 O 0.88176(19) -0.00095(14) 0.59615(16) 0.0357(5) Uani 1 1 d .
H1W H 0.9235 0.0001 0.6602 0.053 Uiso 1 1 d R
H2W H 0.9123 -0.0379 0.5615 0.053 Uiso 1 1 d R
O2 O 1.00498(19) 0.14135(14) 0.48486(17) 0.0363(5) Uani 1 1 d .
O3 O 0.9521(2) 0.28564(18) 0.4400(2) 0.0537(7) Uani 1 1 d .
O4 O 1.1650(2) 0.34861(19) 0.13430(18) 0.0536(7) Uani 1 1 d .
O5 O 1.3604(2) 0.29886(15) 0.15691(16) 0.0372(5) Uani 1 1 d .
N1 N 0.7074(2) 0.10239(18) 0.40049(18) 0.0314(6) Uani 1 1 d .
N2 N 0.0316(3) 0.0004(2) -0.2003(2) 0.0487(8) Uani 1 1 d .
C1 C 1.0271(3) 0.2220(2) 0.4538(2) 0.0295(7) Uani 1 1 d .
C2 C 1.1527(3) 0.2319(2) 0.4281(2) 0.0257(6) Uani 1 1 d .
C3 C 1.1531(3) 0.2650(2) 0.3280(2) 0.0277(7) Uani 1 1 d .
H3 H 1.0778 0.2859 0.2818 0.033 Uiso 1 1 calc R
C4 C 1.2627(3) 0.2677(2) 0.2948(2) 0.0273(7) Uani 1 1 d .
C5 C 1.3755(3) 0.2364(2) 0.3649(2) 0.0321(7) Uani 1 1 d .
H5 H 1.4490 0.2352 0.3427 0.039 Uiso 1 1 calc R
C6 C 1.3786(3) 0.2072(2) 0.4669(2) 0.0332(7) Uani 1 1 d .
H6 H 1.4544 0.1886 0.5144 0.040 Uiso 1 1 calc R
C7 C 1.2685(3) 0.2060(2) 0.4977(2) 0.0286(7) Uani 1 1 d .
C8 C 1.2602(3) 0.3078(2) 0.1871(2) 0.0310(7) Uani 1 1 d .
C9 C 0.7127(3) 0.1300(3) 0.3041(3) 0.0578(11) Uani 1 1 d .
H9 H 0.7802 0.1665 0.2990 0.069 Uiso 1 1 calc R
C10 C 0.6217(4) 0.1065(3) 0.2114(3) 0.0646(13) Uani 1 1 d .
H10 H 0.6290 0.1273 0.1456 0.077 Uiso 1 1 calc R
C11 C 0.5204(3) 0.0528(2) 0.2151(2) 0.0398(8) Uani 1 1 d .
C12 C 0.5143(3) 0.0252(2) 0.3154(3) 0.0420(8) Uani 1 1 d .
H12 H 0.4469 -0.0104 0.3225 0.050 Uiso 1 1 calc R
C13 C 0.6088(3) 0.0508(2) 0.4054(2) 0.0370(8) Uani 1 1 d .
H13 H 0.6034 0.0312 0.4723 0.044 Uiso 1 1 calc R
C14 C 0.4229(3) 0.0247(3) 0.1125(3) 0.0495(9) Uani 1 1 d .
H14A H 0.4421 0.0549 0.0522 0.059 Uiso 1 1 calc R
H14B H 0.4287 -0.0410 0.1027 0.059 Uiso 1 1 calc R
C15 C 0.2899(3) 0.0482(3) 0.1125(3) 0.0589(11) Uani 1 1 d .
H15A H 0.2857 0.1123 0.1314 0.071 Uiso 1 1 calc R
H15B H 0.2657 0.0115 0.1661 0.071 Uiso 1 1 calc R
C16 C 0.1981(3) 0.0306(3) 0.0029(3) 0.0455(9) Uani 1 1 d .
C17 C 0.1363(4) -0.0513(3) -0.0236(3) 0.0529(10) Uani 1 1 d .
H17 H 0.1494 -0.0987 0.0262 0.064 Uiso 1 1 calc R
C18 C 0.0546(3) -0.0630(3) -0.1243(3) 0.0517(10) Uani 1 1 d .
H18 H 0.0130 -0.1189 -0.1399 0.062 Uiso 1 1 calc R
C19 C 0.0945(4) 0.0787(3) -0.1753(3) 0.0578(11) Uani 1 1 d .
H19 H 0.0819 0.1238 -0.2279 0.069 Uiso 1 1 calc R
C20 C 0.1772(4) 0.0974(3) -0.0769(3) 0.0601(11) Uani 1 1 d .
H20 H 0.2184 0.1537 -0.0638 0.072 Uiso 1 1 calc R

loop_
_atom_site_aniso_label
_atom_site_aniso_U_11
_atom_site_aniso_U_22
_atom_site_aniso_U_33
_atom_site_aniso_U_23
_atom_site_aniso_U_13
_atom_site_aniso_U_12
Zn1 0.02382(19) 0.0351(2) 0.02261(18) -0.00166(15) 0.00685(13) -0.00152(15)
Br1 0.0501(2) 0.0648(3) 0.02897(19) 0.01165(17) 0.01375(15) 0.00993(18)
O1 0.0438(13) 0.0336(13) 0.0270(11) -0.0011(9) 0.0054(9) 0.0009(10)
O2 0.0379(12) 0.0342(13) 0.0457(13) -0.0015(10) 0.0264(10) -0.0057(10)
O3 0.0422(15) 0.0515(16) 0.0759(18) 0.0129(14) 0.0306(13) 0.0148(13)
O4 0.0423(14) 0.079(2) 0.0403(14) 0.0252(13) 0.0135(11) 0.0135(13)
O5 0.0393(13) 0.0451(14) 0.0329(12) 0.0077(10) 0.0196(10) 0.0050(10)
N1 0.0273(14) 0.0406(16) 0.0237(13) 0.0028(11) 0.0025(10) -0.0023(11)
N2 0.0440(18) 0.062(2) 0.0323(15) 0.0040(15) -0.0031(13) 0.0009(16)
C1 0.0299(17) 0.0365(19) 0.0242(15) -0.0036(14) 0.0109(12) -0.0019(15)
C2 0.0263(16) 0.0261(16) 0.0270(15) -0.0026(13) 0.0114(12) 0.0000(13)
C3 0.0223(15) 0.0314(18) 0.0290(16) -0.0009(13) 0.0065(12) -0.0023(13)
C4 0.0315(17) 0.0287(17) 0.0226(15) -0.0005(13) 0.0091(12) -0.0014(13)
C5 0.0269(17) 0.0379(19) 0.0355(17) 0.0027(15) 0.0153(13) 0.0014(14)
C6 0.0272(17) 0.0388(19) 0.0316(17) 0.0059(14) 0.0046(13) 0.0040(14)
C7 0.0324(17) 0.0294(17) 0.0245(15) 0.0006(13) 0.0087(12) -0.0019(13)
C8 0.0328(18) 0.0323(19) 0.0288(16) -0.0014(14) 0.0100(14) -0.0062(14)
C9 0.048(2) 0.089(3) 0.0312(19) 0.012(2) 0.0015(16) -0.031(2)
C10 0.057(2) 0.104(4) 0.0248(18) 0.012(2) -0.0018(16) -0.030(2)
C11 0.0374(19) 0.045(2) 0.0315(17) -0.0013(15) -0.0001(14) 0.0010(16)
C12 0.0319(18) 0.048(2) 0.0414(19) -0.0025(17) 0.0024(14) -0.0116(16)
C13 0.0352(18) 0.046(2) 0.0287(16) 0.0028(15) 0.0071(13) -0.0057(16)
C14 0.040(2) 0.063(3) 0.040(2) -0.0056(18) 0.0016(16) -0.0046(18)
C15 0.045(2) 0.081(3) 0.043(2) -0.012(2) -0.0011(17) 0.002(2)
C16 0.0372(19) 0.052(2) 0.0390(19) -0.0038(18) -0.0025(15) 0.0015(17)
C17 0.059(2) 0.047(2) 0.040(2) 0.0078(18) -0.0060(17) -0.0001(19)
C18 0.056(2) 0.043(2) 0.046(2) -0.0071(18) -0.0023(17) -0.0057(18)
C19 0.051(2) 0.068(3) 0.046(2) 0.024(2) 0.0000(18) -0.002(2)
C20 0.051(2) 0.050(2) 0.067(3) 0.007(2) -0.004(2) -0.0148(19)

loop_
_atom_type_symbol
_atom_type_description
_atom_type_scat_dispersion_real
_atom_type_scat_dispersion_imag
_atom_type_scat_source
C C 0.0033 0.0016 'International Tables Vol C Tables 4.2.6.8 and 6.1.1.4'
H H 0.0000 0.0000 'International Tables Vol C Tables 4.2.6.8 and 6.1.1.4'
N N 0.0061 0.0033 'International Tables Vol C Tables 4.2.6.8 and 6.1.1.4'
O O 0.0106 0.0060 'International Tables Vol C Tables 4.2.6.8 and 6.1.1.4'
Zn Zn 0.2839 1.4301 'International Tables Vol C Tables 4.2.6.8 and 6.1.1.4'
Br Br -0.2901 2.4595 'International Tables Vol C Tables 4.2.6.8 and 6.1.1.4'

loop_
_geom_angle_atom_site_label_1
_geom_angle_atom_site_label_2
_geom_angle_atom_site_label_3
_geom_angle
_geom_angle_site_symmetry_1
_geom_angle_site_symmetry_3
O5 Zn1 O2 109.97(9) 4_566 .
O5 Zn1 O1 102.78(9) 4_566 .
O2 Zn1 O1 100.36(9) . .
O5 Zn1 N1 130.55(10) 4_566 .
O2 Zn1 N1 106.96(10) . .
O1 Zn1 N1 101.66(10) . .
Zn1 O1 H1W 112.1 . .
Zn1 O1 H2W 114.9 . .
H1W O1 H2W 111.0 . .
C1 O2 Zn1 117.48(19) . .
C8 O5 Zn1 110.24(19) . 4_665
C9 N1 C13 117.5(3) . .
C9 N1 Zn1 121.5(2) . .
C13 N1 Zn1 120.6(2) . .
C18 N2 C19 116.0(3) . .
O3 C1 O2 124.2(3) . .
O3 C1 C2 121.1(3) . .
O2 C1 C2 114.7(3) . .
C3 C2 C7 117.5(3) . .
C3 C2 C1 118.5(2) . .
C7 C2 C1 123.9(3) . .
C2 C3 C4 121.9(3) . .
C2 C3 H3 119.1 . .
C4 C3 H3 119.1 . .
C3 C4 C5 118.7(3) . .
C3 C4 C8 120.2(3) . .
C5 C4 C8 121.1(3) . .
C6 C5 C4 120.5(3) . .
C6 C5 H5 119.7 . .
C4 C5 H5 119.7 . .
C7 C6 C5 119.4(3) . .
C7 C6 H6 120.3 . .
C5 C6 H6 120.3 . .
C6 C7 C2 121.9(3) . .
C6 C7 Br1 117.2(2) . .
C2 C7 Br1 120.8(2) . .
O4 C8 O5 123.5(3) . .
O4 C8 C4 119.8(3) . .
O5 C8 C4 116.6(3) . .
N1 C9 C10 122.3(3) . .
N1 C9 H9 118.8 . .
C10 C9 H9 118.8 . .
C11 C10 C9 120.8(3) . .
C11 C10 H10 119.6 . .
C9 C10 H10 119.6 . .
C10 C11 C12 116.7(3) . .
C10 C11 C14 120.5(3) . .
C12 C11 C14 122.7(3) . .
C11 C12 C13 119.7(3) . .
C11 C12 H12 120.2 . .
C13 C12 H12 120.2 . .
N1 C13 C12 122.9(3) . .
N1 C13 H13 118.5 . .
C12 C13 H13 118.5 . .
C15 C14 C11 113.1(3) . .
C15 C14 H14A 109.0 . .
C11 C14 H14A 109.0 . .
C15 C14 H14B 109.0 . .
C11 C14 H14B 109.0 . .
H14A C14 H14B 107.8 . .
C14 C15 C16 110.9(3) . .
C14 C15 H15A 109.5 . .
C16 C15 H15A 109.5 . .
C14 C15 H15B 109.5 . .
C16 C15 H15B 109.5 . .
H15A C15 H15B 108.0 . .
C17 C16 C20 117.0(3) . .
C17 C16 C15 122.5(3) . .
C20 C16 C15 120.4(3) . .
C16 C17 C18 119.7(3) . .
C16 C17 H17 120.2 . .
C18 C17 H17 120.2 . .
N2 C18 C17 124.1(3) . .
N2 C18 H18 117.9 . .
C17 C18 H18 117.9 . .
N2 C19 C20 124.3(3) . .
N2 C19 H19 117.8 . .
C20 C19 H19 117.8 . .
C19 C20 C16 118.8(4) . .
C19 C20 H20 120.6 . .
C16 C20 H20 120.6 . .

loop_
_geom_bond_atom_site_label_1
_geom_bond_atom_site_label_2
_geom_bond_distance
_geom_bond_site_symmetry_2
Zn1 O5 1.933(2) 4_566
Zn1 O2 1.969(2) .
Zn1 O1 2.001(2) .
Zn1 N1 2.016(2) .
Br1 C7 1.908(3) .
O1 H1W 0.8313 .
O1 H2W 0.8292 .
O2 C1 1.288(4) .
O3 C1 1.221(4) .
O4 C8 1.234(4) .
O5 C8 1.274(4) .
O5 Zn1 1.934(2) 4_665
N1 C9 1.329(4) .
N1 C13 1.336(4) .
N2 C18 1.323(4) .
N2 C19 1.328(5) .
C1 C2 1.515(4) .
C2 C3 1.386(4) .
C2 C7 1.394(4) .
C3 C4 1.388(4) .
C3 H3 0.9300 .
C4 C5 1.397(4) .
C4 C8 1.507(4) .
C5 C6 1.380(4) .
C5 H5 0.9300 .
C6 C7 1.376(4) .
C6 H6 0.9300 .
C9 C10 1.378(4) .
C9 H9 0.9300 .
C10 C11 1.373(5) .
C10 H10 0.9300 .
C11 C12 1.381(5) .
C11 C14 1.517(4) .
C12 C13 1.382(4) .
C12 H12 0.9300 .
C13 H13 0.9300 .
C14 C15 1.502(5) .
C14 H14A 0.9700 .
C14 H14B 0.9700 .
C15 C16 1.521(5) .
C15 H15A 0.9700 .
C15 H15B 0.9700 .
C16 C17 1.369(5) .
C16 C20 1.393(5) .
C17 C18 1.376(5) .
C17 H17 0.9300 .
C18 H18 0.9300 .
C19 C20 1.375(5) .
C19 H19 0.9300 .
C20 H20 0.9300 .

loop_
_geom_hbond_atom_site_label_D
_geom_hbond_atom_site_label_H
_geom_hbond_atom_site_label_A
_geom_hbond_distance_DH
_geom_hbond_distance_HA
_geom_hbond_distance_DA
_geom_hbond_angle_DHA
_geom_hbond_site_symmetry_A
O1 H2W O2 0.83 1.94 2.750(3) 165.2 3_756
O1 H1W N2 0.83 1.87 2.699(3) 174.3 1_656

loop_
_geom_torsion_atom_site_label_1
_geom_torsion_atom_site_label_2
_geom_torsion_atom_site_label_3
_geom_torsion_atom_site_label_4
_geom_torsion
_geom_torsion_site_symmetry_1
O5 Zn1 O2 C1 -61.9(2) 4_566
O1 Zn1 O2 C1 -169.7(2) .
N1 Zn1 O2 C1 84.6(2) .
O5 Zn1 N1 C9 113.9(3) 4_566
O2 Zn1 N1 C9 -23.1(3) .
O1 Zn1 N1 C9 -127.8(3) .
O5 Zn1 N1 C13 -73.0(3) 4_566
O2 Zn1 N1 C13 150.0(2) .
O1 Zn1 N1 C13 45.3(3) .
Zn1 O2 C1 O3 -9.3(4) .
Zn1 O2 C1 C2 174.45(17) .
O3 C1 C2 C3 -51.1(4) .
O2 C1 C2 C3 125.2(3) .
O3 C1 C2 C7 131.6(3) .
O2 C1 C2 C7 -52.0(4) .
C7 C2 C3 C4 3.7(4) .
C1 C2 C3 C4 -173.8(3) .
C2 C3 C4 C5 -0.2(4) .
C2 C3 C4 C8 -177.5(3) .
C3 C4 C5 C6 -2.9(5) .
C8 C4 C5 C6 174.3(3) .
C4 C5 C6 C7 2.4(5) .
C5 C6 C7 C2 1.2(5) .
C5 C6 C7 Br1 -175.8(2) .
C3 C2 C7 C6 -4.2(4) .
C1 C2 C7 C6 173.1(3) .
C3 C2 C7 Br1 172.8(2) .
C1 C2 C7 Br1 -9.9(4) .
Zn1 O5 C8 O4 9.9(4) 4_665
Zn1 O5 C8 C4 -168.5(2) 4_665
C3 C4 C8 O4 9.1(4) .
C5 C4 C8 O4 -168.0(3) .
C3 C4 C8 O5 -172.4(3) .
C5 C4 C8 O5 10.4(4) .
C13 N1 C9 C10 -0.6(6) .
Zn1 N1 C9 C10 172.7(3) .
N1 C9 C10 C11 0.0(7) .
C9 C10 C11 C12 0.9(6) .
C9 C10 C11 C14 -178.1(4) .
C10 C11 C12 C13 -1.1(5) .
C14 C11 C12 C13 177.8(3) .
C9 N1 C13 C12 0.3(5) .
Zn1 N1 C13 C12 -173.0(3) .
C11 C12 C13 N1 0.5(5) .
C10 C11 C14 C15 -126.3(4) .
C12 C11 C14 C15 54.8(5) .
C11 C14 C15 C16 172.3(3) .
C14 C15 C16 C17 91.8(5) .
C14 C15 C16 C20 -85.8(5) .
C20 C16 C17 C18 -2.2(6) .
C15 C16 C17 C18 -179.8(4) .
C19 N2 C18 C17 1.1(6) .
C16 C17 C18 N2 0.9(6) .
C18 N2 C19 C20 -1.7(6) .
N2 C19 C20 C16 0.3(6) .
C17 C16 C20 C19 1.6(6) .
C15 C16 C20 C19 179.3(4) .
